data_2000380
loop_
_publ_author_name
'Jones, P. G.'
'Schomburg, D.'
'Hopf, H.'
'Lehne, V.'

_publ_section_title
;
 Structures of three derivatives of 5,12-methano[2.2.2]paracyclophane
;
_journal_issue 12
_journal_name_full 'Acta Crystallographica Section C'
_journal_page_first 2203
_journal_page_last 2207
_journal_paper_doi 10.1107/S0108270192004141
_journal_volume 48
_journal_year 1992
_chemical_formula_sum 'C26 H26 O'
_chemical_formula_weight 354.5
_symmetry_cell_setting rhombohedral
_symmetry_space_group_name_Hall 'R 3'
_symmetry_space_group_name_H-M 'R 3 :H'
_cell_angle_alpha 90
_cell_angle_beta 90
_cell_angle_gamma 120
_cell_formula_units_Z 9
_cell_length_a 23.978(4)
_cell_length_b 23.978(4)
_cell_length_c 8.918(2)
_cell_volume 4440.4(14)
_diffrn_radiation_type Mo
_diffrn_radiation_wavelength 0.71069
_exptl_absorpt_coefficient_mu 0.07
_exptl_crystal_density_diffrn 1.193
_exptl_crystal_F_000 1710
_cod_data_source_file ha0099.cif
_cod_data_source_block ha0099c
_cod_original_cell_volume 4440
_cod_original_sg_symbol_H-M 'R 3 {hexagonal axes}'
_cod_original_formula_sum 'C26 H26 O1'
_cod_database_code 2000380

loop_
_atom_site_label
_atom_site_fract_x
_atom_site_fract_y
_atom_site_fract_z
_atom_site_U_iso_or_equiv
O .08046(6) .01404(7) .4000 .0620(10)
C(1) .31660(10) .26040(10) .4183(3) .0720(10)
C(2) .28020(10) .21720(10) .2843(3) .0690(10)
C(3) .26600(10) .14900(10) .3068(3) .0590(10)
C(4) .20400(10) .09990(10) .3390(3) .0510(10)
C(5) .19030(10) .03830(10) .3798(3) .0520(10)
C(6) .24140(10) .02500(10) .3903(3) .0650(10)
C(7) .30250(10) .07400(10) .3535(4) .0830(10)
C(8) .31500(10) .13440(10) .3111(4) .0810(10)
C(9) .23420(10) -.03810(10) .4454(4) .0890(10)
C(10) .19760(10) -.06620(10) .5920(4) .0840(10)
C(11) .17040(10) -.03060(10) .6748(3) .0630(10)
C(12) .13270(10) -.00760(10) .6079(3) .0530(10)
C(13) .11220(10) .02690(10) .6955(3) .0550(10)
C(14) .12630(10) .03910(10) .8465(3) .0650(10)
C(15) .16170(10) .01470(10) .9130(3) .0770(10)
C(16) .18310(10) -.01870(10) .8286(3) .0780(10)
C(17) .10980(10) .0831(2) .9312(3) .0840(10)
C(18) .16970(10) .14890(10) .9655(3) .082(2)
C(19) .20970(10) .18070(10) .8290(3) .0630(10)
C(20) .19610(10) .21800(10) .7341(3) .0720(10)
C(21) .23090(10) .24440(10) .6056(3) .0690(10)
C(22) .28110(10) .23470(10) .5631(3) .0610(10)
C(23) .29530(10) .19790(10) .6596(3) .0670(10)
C(24) .26060(10) .17200(10) .7888(3) .0710(10)
C(25) .12290(10) -.00990(10) .4373(3) .0530(10)
C(26) .09270(10) -.07700(10) .3672(4) .0780(10)
H(O) .0421 -.0174 .3992 ?
H(1A) .3226 .3026 .4020 ?
H(1B) .3583 .2641 .4245 ?
H(2A) .3052 .2340 .1945 ?
H(2B) .2406 .2174 .2711 ?
H(4) .1692 .1088 .3329 ?
H(7) .3377 .0659 .3593 ?
H(8) .3576 .1667 .2817 ?
H(9A) .2766 -.0325 .4553 ?
H(9B) .2124 -.0696 .3683 ?
H(10A) .2264 -.0708 .6593 ?
H(10B) .1625 -.1088 .5721 ?
H(13) .0874 .0433 .6477 ?
H(15) .1713 .0212 1.0182 ?
H(16) .2084 -.0347 .8755 ?
H(17A) .0887 .0625 1.0232 ?
H(17B) .0804 .0905 .8731 ?
H(18A) .1955 .1422 1.0375 ?
H(18B) .1571 .1775 1.0092 ?
H(20) .1606 .2244 .7572 ?
H(21) .2211 .2710 .5432 ?
H(23) .3301 .1907 .6348 ?
H(24) .2720 .1473 .8536 ?
H(26A) .1173 -.0982 .3794 ?
H(26B) .0861 -.0733 .2623 ?
H(26C) .0518 -.1017 .4160 ?

loop_
_geom_angle_atom_site_label_1
_geom_angle_atom_site_label_2
_geom_angle_atom_site_label_3
_geom_angle
C(2) C(1) C(22) 112.3(2)
C(2) C(3) C(4) 120.7(3)
C(4) C(3) C(8) 117.8(2)
C(4) C(5) C(6) 119.1(2)
C(6) C(5) C(25) 121.0(2)
C(5) C(6) C(9) 124.5(2)
C(6) C(7) C(8) 122.7(3)
C(6) C(9) C(10) 118.1(3)
C(10) C(11) C(12) 124.2(3)
C(12) C(11) C(16) 116.9(3)
C(11) C(12) C(25) 121.5(2)
C(12) C(13) C(14) 123.4(3)
C(13) C(14) C(17) 121.1(3)
C(14) C(15) C(16) 120.0(3)
C(14) C(17) C(18) 112.4(3)
C(18) C(19) C(20) 121.7(3)
C(20) C(19) C(24) 116.7(2)
C(20) C(21) C(22) 122.0(3)
C(1) C(22) C(23) 121.7(3)
C(22) C(23) C(24) 121.5(3)
O C(25) C(5) 108.2(2)
C(5) C(25) C(12) 102.7(2)
C(5) C(25) C(26) 115.1(2)
C(1) C(2) C(3) 111.8(2)
C(2) C(3) C(8) 121.2(2)
C(3) C(4) C(5) 122.4(2)
C(4) C(5) C(25) 119.2(2)
C(5) C(6) C(7) 117.5(2)
C(7) C(6) C(9) 117.9(3)
C(3) C(8) C(7) 120.5(2)
C(9) C(10) C(11) 119.0(3)
C(10) C(11) C(16) 118.9(3)
C(11) C(12) C(13) 118.8(2)
C(13) C(12) C(25) 119.0(2)
C(13) C(14) C(15) 117.7(3)
C(15) C(14) C(17) 120.9(3)
C(11) C(16) C(15) 123.2(3)
C(17) C(18) C(19) 113.0(2)
C(18) C(19) C(24) 121.5(3)
C(19) C(20) C(21) 121.4(3)
C(1) C(22) C(21) 121.9(3)
C(21) C(22) C(23) 116.4(2)
C(19) C(24) C(23) 121.9(3)
O C(25) C(12) 109.9(2)
O C(25) C(26) 105.6(2)
C(12) C(25) C(26) 115.2(2)

loop_
_geom_bond_atom_site_label_1
_geom_bond_atom_site_label_2
_geom_bond_distance
O C(25) 1.436(3)
C(1) C(22) 1.498(4)
C(3) C(4) 1.390(3)
C(4) C(5) 1.393(3)
C(5) C(25) 1.531(3)
C(6) C(9) 1.517(4)
C(9) C(10) 1.531(5)
C(11) C(12) 1.407(4)
C(12) C(13) 1.393(4)
C(13) C(14) 1.384(4)
C(14) C(17) 1.501(5)
C(17) C(18) 1.543(3)
C(19) C(20) 1.386(4)
C(20) C(21) 1.372(4)
C(22) C(23) 1.390(4)
C(25) C(26) 1.529(3)
C(1) C(2) 1.535(4)
C(2) C(3) 1.509(4)
C(3) C(8) 1.382(4)
C(5) C(6) 1.413(4)
C(6) C(7) 1.382(3)
C(7) C(8) 1.377(4)
C(10) C(11) 1.503(5)
C(11) C(16) 1.403(4)
C(12) C(25) 1.536(4)
C(14) C(15) 1.383(5)
C(15) C(16) 1.373(5)
C(18) C(19) 1.501(4)
C(19) C(24) 1.383(5)
C(21) C(22) 1.387(4)
C(23) C(24) 1.375(4)
